data_4337651
loop_
_publ_author_name
'Alexandropoulos, Dimitris I.'
'Cunha-Silva, Lu\'is'
'Pham, Linh'
'Bekiari, Vlasoula'
'Christou, George'
'Stamatatos, Theocharis C.'

_publ_section_title
;
 Tetranuclear Lanthanide(III) Complexes with a Zigzag Topology from the
 Use of Pyridine-2,6-dimethanol: Synthetic, Structural, Spectroscopic,
 Magnetic and Photoluminescence Studies.
;
_journal_issue 6
_journal_name_full 'Inorganic chemistry'
_journal_page_first 3220
_journal_page_last 3229
_journal_paper_doi 10.1021/ic5001045
_journal_volume 53
_journal_year 2014
_chemical_formula_moiety 'C56 H66 N10 O22 Yb4, 4(N O3), 2(C H4 O)'
_chemical_formula_sum 'C58 H74 N14 O36 Yb4'
_chemical_formula_weight 2235.47
_chemical_name_systematic
; 
 ? 
;
_space_group_IT_number 14
_symmetry_cell_setting monoclinic
_symmetry_space_group_name_Hall '-P 2yn'
_symmetry_space_group_name_H-M 'P 1 21/n 1'
_atom_sites_solution_hydrogens geom
_atom_sites_solution_primary direct
_atom_sites_solution_secondary difmap
_audit_creation_date '04 December 2013'
_audit_creation_method 'SHELXL-97, manual editing plus enCIFer'
_cell_angle_alpha 90.00
_cell_angle_beta 93.095(7)
_cell_angle_gamma 90.00
_cell_formula_units_Z 2
_cell_length_a 15.287(2)
_cell_length_b 14.773(2)
_cell_length_c 15.954(2)
_cell_measurement_reflns_used 9748
_cell_measurement_temperature 150(2)
_cell_measurement_theta_max 32.48
_cell_measurement_theta_min 2.76
_cell_volume 3597.7(8)
_computing_cell_refinement 'APEX2 '
_computing_data_collection 'APEX2 (Bruker, 2006)'
_computing_data_reduction 'SAINT+ (Bruker, 1997-2005)'
_computing_molecular_graphics 'SHELXTL '
_computing_publication_material 'SHELXTL '
_computing_structure_refinement 'SHELXTL '
_computing_structure_solution 'SHELXTL (Bruker 2001)'
_diffrn_ambient_temperature 150(2)
_diffrn_measured_fraction_theta_full 0.983
_diffrn_measured_fraction_theta_max 0.983
_diffrn_measurement_device_type 'Bruker X8 Kappa CCD APEX II'
_diffrn_measurement_method '\f and \w scans'
_diffrn_radiation_monochromator graphite
_diffrn_radiation_source 'fine-focus sealed tube'
_diffrn_radiation_type MoK\a
_diffrn_radiation_wavelength 0.71073
_diffrn_reflns_av_R_equivalents 0.0745
_diffrn_reflns_av_sigmaI/netI 0.0684
_diffrn_reflns_limit_h_max 19
_diffrn_reflns_limit_h_min -19
_diffrn_reflns_limit_k_max 18
_diffrn_reflns_limit_k_min -18
_diffrn_reflns_limit_l_max 19
_diffrn_reflns_limit_l_min -19
_diffrn_reflns_number 141226
_diffrn_reflns_theta_full 26.37
_diffrn_reflns_theta_max 26.37
_diffrn_reflns_theta_min 3.76
_exptl_absorpt_coefficient_mu 5.257
_exptl_absorpt_correction_T_max 0.9022
_exptl_absorpt_correction_T_min 0.7098
_exptl_absorpt_correction_type multi-scan
_exptl_absorpt_process_details
;
 SADABS (Sheldrick, 1997)
;
_exptl_crystal_colour colourless
_exptl_crystal_density_diffrn 2.064
_exptl_crystal_density_method 'not measured'
_exptl_crystal_description plate
_exptl_crystal_F_000 2176
_exptl_crystal_size_max 0.07
_exptl_crystal_size_mid 0.04
_exptl_crystal_size_min 0.02
_refine_diff_density_max 1.974
_refine_diff_density_min -2.435
_refine_diff_density_rms 0.208
_refine_ls_extinction_method none
_refine_ls_goodness_of_fit_ref 1.341
_refine_ls_hydrogen_treatment constr
_refine_ls_matrix_type full
_refine_ls_number_parameters 506
_refine_ls_number_reflns 7227
_refine_ls_number_restraints 0
_refine_ls_restrained_S_all 1.341
_refine_ls_R_factor_all 0.1322
_refine_ls_R_factor_gt 0.1030
_refine_ls_shift/su_max 0.001
_refine_ls_shift/su_mean 0.000
_refine_ls_structure_factor_coef Fsqd
_refine_ls_weighting_details 'calc w=1/[\s^2^(Fo^2^)+(0.0116P)^2^+70.7824P] where P=(Fo^2^+2Fc^2^)/3'
_refine_ls_weighting_scheme calc
_refine_ls_wR_factor_gt 0.1186
_refine_ls_wR_factor_ref 0.1219
_reflns_number_gt 6602
_reflns_number_total 7227
_reflns_threshold_expression >2sigma(I)
_cod_data_source_file ic5001045_si_005.cif
_cod_data_source_block Comp7-Yb-da459
_cod_original_cell_volume 3597.6(9)
_cod_original_sg_symbol_H-M 'P 21/n'
_cod_database_code 4337651

loop_
_symmetry_equiv_pos_as_xyz
'x, y, z'
'-x+1/2, y+1/2, -z+1/2'
'-x, -y, -z'
'x-1/2, -y-1/2, z-1/2'

loop_
_atom_site_label
_atom_site_type_symbol
_atom_site_fract_x
_atom_site_fract_y
_atom_site_fract_z
_atom_site_U_iso_or_equiv
_atom_site_adp_type
_atom_site_occupancy
_atom_site_symmetry_multiplicity
_atom_site_calc_flag
_atom_site_refinement_flags
_atom_site_disorder_assembly
_atom_site_disorder_group
Yb2 Yb 0.54025(3) 0.54417(3) 0.10282(3) 0.01804(11) Uani 1 1 d . . .
Yb1 Yb 0.40900(3) 0.74619(3) 0.14224(3) 0.02275(12) Uani 1 1 d . . .
O5 O 0.4377(4) 0.6063(5) 0.1849(4) 0.0219(14) Uani 1 1 d . . .
N3 N 0.4999(6) 0.4402(6) 0.2158(5) 0.0248(19) Uani 1 1 d . . .
O1 O 0.5096(5) 0.6868(4) 0.0626(4) 0.0231(15) Uani 1 1 d . . .
N4 N 0.6974(6) 0.5709(6) 0.0834(5) 0.0246(18) Uani 1 1 d . . .
O3 O 0.5376(5) 0.8121(5) 0.1996(5) 0.0339(18) Uani 1 1 d . . .
H3A H 0.5762 0.8348 0.1705 0.041 Uiso 1 1 calc R . .
C15 C 0.4025(8) 0.5607(7) 0.2524(7) 0.030(2) Uani 1 1 d . . .
H15A H 0.3379 0.5596 0.2438 0.037 Uiso 1 1 calc R . .
H15B H 0.4172 0.5949 0.3046 0.037 Uiso 1 1 calc R . .
N1 N 0.4391(6) 0.8451(6) 0.0252(6) 0.031(2) Uani 1 1 d . . .
C20 C 0.5363(7) 0.3583(7) 0.2277(7) 0.028(2) Uani 1 1 d . . .
C1 C 0.5404(7) 0.7266(7) -0.0102(7) 0.028(2) Uani 1 1 d . . .
H1A H 0.5310 0.6842 -0.0579 0.034 Uiso 1 1 calc R . .
H1B H 0.6041 0.7376 -0.0019 0.034 Uiso 1 1 calc R . .
O8 O 0.6265(5) 0.5925(5) 0.2248(5) 0.0304(17) Uani 1 1 d . . .
H8A H 0.6059 0.6009 0.2719 0.036 Uiso 1 1 calc R . .
C23 C 0.7267(7) 0.5474(7) 0.0092(7) 0.027(2) Uani 1 1 d . . .
C3 C 0.5057(11) 0.8647(8) -0.1027(7) 0.050(4) Uani 1 1 d . . .
H1 H 0.5446 0.8431 -0.1427 0.060 Uiso 1 1 calc R . .
O2 O 0.3498(5) 0.8946(5) 0.1505(6) 0.041(2) Uani 1 1 d . . .
H2A H 0.3351 0.9229 0.1932 0.049 Uiso 1 1 calc R . .
C27 C 0.7557(7) 0.5835(7) 0.1486(6) 0.023(2) Uani 1 1 d . . .
C18 C 0.4396(8) 0.3221(8) 0.3332(7) 0.032(3) Uani 1 1 d . . .
H18 H 0.4182 0.2812 0.3732 0.039 Uiso 1 1 calc R . .
C28 C 0.7171(7) 0.6109(8) 0.2300(7) 0.034(3) Uani 1 1 d . . .
H28A H 0.7458 0.5767 0.2772 0.041 Uiso 1 1 calc R . .
H28B H 0.7270 0.6763 0.2402 0.041 Uiso 1 1 calc R . .
C25 C 0.8736(7) 0.5442(9) 0.0665(8) 0.039(3) Uani 1 1 d . . .
H25 H 0.9342 0.5335 0.0605 0.047 Uiso 1 1 calc R . .
N2 N 0.4102(6) 0.7766(6) 0.2945(6) 0.033(2) Uani 1 1 d . . .
C6 C 0.3950(8) 0.9239(7) 0.0114(9) 0.038(3) Uani 1 1 d . . .
C7 C 0.3341(8) 0.9501(9) 0.0774(9) 0.048(3) Uani 1 1 d . . .
H7A H 0.3432 1.0146 0.0925 0.058 Uiso 1 1 calc R . .
H7B H 0.2727 0.9426 0.0555 0.058 Uiso 1 1 calc R . .
C2 C 0.4943(8) 0.8158(7) -0.0318(7) 0.029(2) Uani 1 1 d . . .
C5 C 0.4052(9) 0.9746(8) -0.0607(9) 0.046(4) Uani 1 1 d . . .
H5 H 0.3732 1.0291 -0.0701 0.056 Uiso 1 1 calc R . .
C19 C 0.5080(8) 0.2983(8) 0.2858(7) 0.036(3) Uani 1 1 d . . .
H19 H 0.5355 0.2409 0.2932 0.043 Uiso 1 1 calc R . .
C17 C 0.4020(8) 0.4074(8) 0.3216(7) 0.031(2) Uani 1 1 d . . .
H17 H 0.3543 0.4256 0.3534 0.037 Uiso 1 1 calc R . .
C16 C 0.4352(7) 0.4646(7) 0.2635(6) 0.025(2) Uani 1 1 d . . .
C26 C 0.8435(8) 0.5705(8) 0.1415(8) 0.035(3) Uani 1 1 d . . .
H26 H 0.8833 0.5799 0.1885 0.042 Uiso 1 1 calc R . .
O7 O 0.5738(4) 0.5208(4) -0.0313(4) 0.0203(14) Uani 1 1 d . . .
O9 O 0.3182(5) 0.6863(5) 0.0288(5) 0.0317(17) Uani 1 1 d . . .
O4 O 0.2755(5) 0.7158(5) 0.2046(5) 0.0337(18) Uani 1 1 d . . .
H4A H 0.2318 0.6901 0.1808 0.040 Uiso 1 1 calc R . .
C22 C 0.6587(7) 0.5342(8) -0.0606(7) 0.028(2) Uani 1 1 d . . .
H22A H 0.6579 0.5880 -0.0977 0.034 Uiso 1 1 calc R . .
H22B H 0.6748 0.4811 -0.0944 0.034 Uiso 1 1 calc R . .
C21 C 0.6129(8) 0.3378(8) 0.1756(7) 0.032(2) Uani 1 1 d . . .
H21A H 0.6685 0.3443 0.2099 0.038 Uiso 1 1 calc R . .
H21B H 0.6090 0.2749 0.1542 0.038 Uiso 1 1 calc R . .
N5 N 0.2491(6) 0.7245(7) -0.0028(7) 0.037(2) Uani 1 1 d . . .
C13 C 0.3398(9) 0.7554(9) 0.3381(7) 0.039(3) Uani 1 1 d . . .
C24 C 0.8144(8) 0.5336(9) 0.0004(8) 0.039(3) Uani 1 1 d . . .
H24 H 0.8342 0.5163 -0.0527 0.047 Uiso 1 1 calc R . .
C9 C 0.4863(8) 0.7966(8) 0.3370(8) 0.038(3) Uani 1 1 d . . .
O11 O 0.2153(8) 0.7855(8) 0.0356(7) 0.068(3) Uani 1 1 d . . .
O6 O 0.6106(5) 0.3999(5) 0.1076(5) 0.0311(18) Uani 1 1 d . . .
H6A H 0.6382 0.3782 0.0682 0.037 Uiso 1 1 calc R . .
O10 O 0.2208(7) 0.7011(9) -0.0713(7) 0.072(4) Uani 1 1 d . . .
C8 C 0.5634(8) 0.8206(9) 0.2854(7) 0.039(3) Uani 1 1 d . . .
H8C H 0.5825 0.8835 0.2978 0.047 Uiso 1 1 calc R . .
H8B H 0.6131 0.7795 0.2998 0.047 Uiso 1 1 calc R . .
C10 C 0.4949(10) 0.7929(10) 0.4235(8) 0.052(4) Uani 1 1 d . . .
H10 H 0.5490 0.8067 0.4527 0.063 Uiso 1 1 calc R . .
C11 C 0.4225(10) 0.7685(12) 0.4659(8) 0.060(4) Uani 1 1 d . . .
H11 H 0.4271 0.7650 0.5254 0.072 Uiso 1 1 calc R . .
C12 C 0.3438(9) 0.7493(10) 0.4242(9) 0.051(4) Uani 1 1 d . . .
H12 H 0.2940 0.7324 0.4537 0.062 Uiso 1 1 calc R . .
C14 C 0.2568(8) 0.7381(10) 0.2880(8) 0.043(3) Uani 1 1 d . . .
H14A H 0.2248 0.6876 0.3133 0.051 Uiso 1 1 calc R . .
H14B H 0.2192 0.7926 0.2881 0.051 Uiso 1 1 calc R . .
C4 C 0.4619(11) 0.9450(8) -0.1174(8) 0.049(4) Uani 1 1 d . . .
H7 H 0.4711 0.9792 -0.1666 0.059 Uiso 1 1 calc R . .
N6 N 0.3843(7) 1.0532(7) 0.3038(6) 0.036(2) Uani 1 1 d . . .
O13 O 0.3720(8) 1.1200(7) 0.3482(7) 0.062(3) Uani 1 1 d . . .
N7 N 0.7395(9) 0.8563(8) 0.1332(9) 0.060(4) Uani 1 1 d . . .
O17 O 0.6877(8) 0.8008(8) 0.1138(9) 0.082(4) Uani 1 1 d . A 1
O15 O 0.7268(8) 0.9103(8) 0.1924(7) 0.071(3) Uani 1 1 d . A .
O14 O 0.3222(7) 1.0244(10) 0.2586(9) 0.093(5) Uani 1 1 d . . .
O12 O 0.4502(7) 1.0104(9) 0.3036(8) 0.079(4) Uani 1 1 d . . .
O16 O 0.8104(10) 0.8588(14) 0.0992(11) 0.133(8) Uani 1 1 d . A 1
O18 O 0.6002(8) 0.5208(10) 0.3737(7) 0.079(4) Uani 1 1 d . . .
C29 C 0.597(2) 0.564(2) 0.4349(19) 0.21(2) Uani 1 1 d . . .
H29A H 0.6452 0.5472 0.4748 0.322 Uiso 1 1 calc R . .
H29B H 0.5410 0.5539 0.4603 0.322 Uiso 1 1 calc R . .
H29C H 0.6023 0.6287 0.4208 0.322 Uiso 1 1 calc R . .

loop_
_atom_site_aniso_label
_atom_site_aniso_U_11
_atom_site_aniso_U_22
_atom_site_aniso_U_33
_atom_site_aniso_U_23
_atom_site_aniso_U_13
_atom_site_aniso_U_12
Yb2 0.0201(2) 0.01606(19) 0.0182(2) 0.00010(16) 0.00314(14) 0.00113(16)
Yb1 0.0242(2) 0.0195(2) 0.0243(2) -0.00154(17) -0.00011(16) 0.00297(17)
O5 0.023(4) 0.022(4) 0.021(3) 0.000(3) 0.003(3) 0.000(3)
N3 0.033(5) 0.020(4) 0.022(4) -0.002(3) 0.001(4) 0.000(4)
O1 0.030(4) 0.017(3) 0.023(4) 0.002(3) 0.004(3) 0.003(3)
N4 0.028(5) 0.019(4) 0.028(5) 0.002(3) 0.002(4) -0.002(3)
O3 0.035(4) 0.035(4) 0.031(4) -0.008(3) 0.001(3) -0.002(3)
C15 0.036(6) 0.032(6) 0.025(5) 0.004(4) 0.009(5) 0.004(5)
N1 0.026(5) 0.027(5) 0.040(5) 0.001(4) -0.004(4) -0.003(4)
C20 0.035(6) 0.021(5) 0.028(6) 0.004(4) -0.001(5) 0.002(4)
C1 0.033(6) 0.023(5) 0.029(6) -0.001(4) 0.001(5) -0.004(4)
O8 0.027(4) 0.041(4) 0.023(4) -0.003(3) 0.002(3) 0.000(3)
C23 0.022(5) 0.024(5) 0.034(6) -0.006(4) 0.003(4) 0.000(4)
C3 0.108(12) 0.023(6) 0.019(6) 0.010(5) 0.001(7) -0.011(7)
O2 0.036(5) 0.030(4) 0.057(6) -0.004(4) 0.009(4) 0.011(4)
C27 0.022(5) 0.017(5) 0.029(5) 0.004(4) -0.002(4) 0.000(4)
C18 0.043(7) 0.030(6) 0.024(5) 0.008(4) -0.002(5) -0.018(5)
C28 0.030(6) 0.039(7) 0.032(6) -0.006(5) -0.009(5) -0.002(5)
C25 0.014(5) 0.060(8) 0.045(7) 0.004(6) 0.004(5) 0.005(5)
N2 0.036(5) 0.025(5) 0.037(5) -0.006(4) 0.001(4) 0.009(4)
C6 0.032(6) 0.018(5) 0.063(8) 0.015(5) -0.015(6) 0.002(5)
C7 0.034(7) 0.030(6) 0.080(10) 0.013(7) 0.002(7) 0.011(5)
C2 0.037(6) 0.023(5) 0.028(6) -0.003(4) -0.005(5) -0.011(5)
C5 0.044(7) 0.024(6) 0.068(9) 0.023(6) -0.025(7) 0.003(5)
C19 0.043(7) 0.029(6) 0.034(6) 0.004(5) -0.003(5) 0.003(5)
C17 0.033(6) 0.035(6) 0.025(6) -0.001(5) 0.010(5) -0.006(5)
C16 0.024(5) 0.031(6) 0.019(5) -0.001(4) 0.000(4) -0.001(4)
C26 0.029(6) 0.040(7) 0.035(6) 0.008(5) -0.007(5) 0.000(5)
O7 0.021(3) 0.020(3) 0.021(3) 0.000(3) 0.007(3) 0.001(3)
O9 0.024(4) 0.038(4) 0.033(4) -0.006(3) 0.004(3) 0.001(3)
O4 0.029(4) 0.038(4) 0.034(4) -0.004(3) 0.006(3) 0.004(3)
C22 0.031(6) 0.028(6) 0.027(5) -0.006(4) 0.008(4) -0.001(5)
C21 0.037(6) 0.027(6) 0.031(6) 0.009(5) -0.004(5) 0.007(5)
N5 0.025(5) 0.046(6) 0.041(6) -0.009(5) 0.008(4) 0.005(4)
C13 0.048(7) 0.037(7) 0.032(6) -0.004(5) 0.006(5) 0.017(6)
C24 0.031(6) 0.044(7) 0.042(7) -0.001(6) 0.008(5) -0.004(5)
C9 0.042(7) 0.030(6) 0.041(7) -0.011(5) -0.003(6) 0.019(5)
O11 0.073(8) 0.069(7) 0.064(7) -0.007(6) 0.017(6) 0.036(6)
O6 0.042(5) 0.026(4) 0.027(4) 0.004(3) 0.016(3) 0.011(3)
O10 0.044(6) 0.106(10) 0.063(7) -0.028(7) -0.026(5) 0.025(6)
C8 0.037(7) 0.044(7) 0.035(7) -0.017(5) -0.008(5) 0.005(5)
C10 0.056(9) 0.065(9) 0.036(7) -0.012(7) -0.009(6) 0.020(7)
C11 0.066(10) 0.088(12) 0.026(7) -0.002(7) 0.001(6) 0.030(9)
C12 0.052(8) 0.057(9) 0.045(8) -0.002(7) 0.008(6) 0.032(7)
C14 0.037(7) 0.050(8) 0.042(7) -0.007(6) 0.013(5) 0.002(6)
C4 0.083(11) 0.019(6) 0.044(8) 0.016(5) -0.015(7) -0.012(6)
N6 0.041(6) 0.034(5) 0.035(5) 0.005(4) 0.016(4) 0.003(5)
O13 0.084(8) 0.039(6) 0.063(7) -0.004(5) 0.009(6) -0.004(5)
N7 0.063(8) 0.027(6) 0.087(10) -0.003(6) -0.035(8) 0.010(6)
O17 0.075(9) 0.065(8) 0.107(10) -0.020(7) 0.006(7) -0.019(7)
O15 0.086(9) 0.062(7) 0.065(8) -0.018(6) -0.002(6) 0.004(6)
O14 0.039(6) 0.115(11) 0.125(11) -0.063(9) -0.010(7) 0.013(7)
O12 0.049(7) 0.086(9) 0.100(10) -0.008(7) -0.011(6) 0.029(6)
O16 0.063(9) 0.21(2) 0.129(14) -0.094(14) 0.040(9) -0.030(11)
O18 0.079(9) 0.102(10) 0.056(7) 0.010(7) 0.015(6) 0.016(7)
C29 0.24(4) 0.23(4) 0.16(3) -0.16(3) -0.12(3) 0.12(3)

loop_
_atom_type_symbol
_atom_type_description
_atom_type_scat_dispersion_real
_atom_type_scat_dispersion_imag
_atom_type_scat_source
C C 0.0033 0.0016 'International Tables Vol C Tables 4.2.6.8 and 6.1.1.4'
H H 0.0000 0.0000 'International Tables Vol C Tables 4.2.6.8 and 6.1.1.4'
N N 0.0061 0.0033 'International Tables Vol C Tables 4.2.6.8 and 6.1.1.4'
O O 0.0106 0.0060 'International Tables Vol C Tables 4.2.6.8 and 6.1.1.4'
Yb Yb -0.3850 5.5486 'International Tables Vol C Tables 4.2.6.8 and 6.1.1.4'

loop_
_geom_angle_atom_site_label_1
_geom_angle_atom_site_label_2
_geom_angle_atom_site_label_3
_geom_angle
_geom_angle_site_symmetry_1
_geom_angle_site_symmetry_3
O1 Yb2 O7 96.4(2) . 3_665
O1 Yb2 O7 85.8(2) . .
O7 Yb2 O7 70.3(3) 3_665 .
O1 Yb2 O5 69.4(2) . .
O7 Yb2 O5 85.7(2) 3_665 .
O7 Yb2 O5 143.4(2) . .
O1 Yb2 O6 159.1(3) . .
O7 Yb2 O6 88.3(3) 3_665 .
O7 Yb2 O6 76.6(2) . .
O5 Yb2 O6 131.4(2) . .
O1 Yb2 O8 92.9(3) . .
O7 Yb2 O8 156.4(2) 3_665 .
O7 Yb2 O8 132.3(2) . .
O5 Yb2 O8 77.3(2) . .
O6 Yb2 O8 90.7(3) . .
O1 Yb2 N4 90.2(3) . .
O7 Yb2 N4 137.5(3) 3_665 .
O7 Yb2 N4 68.5(3) . .
O5 Yb2 N4 135.1(3) . .
O6 Yb2 N4 73.0(3) . .
O8 Yb2 N4 63.8(3) . .
O1 Yb2 N3 137.4(3) . .
O7 Yb2 N3 83.5(3) 3_665 .
O7 Yb2 N3 132.5(2) . .
O5 Yb2 N3 68.1(3) . .
O6 Yb2 N3 63.3(3) . .
O8 Yb2 N3 75.0(3) . .
N4 Yb2 N3 118.3(3) . .
O1 Yb2 Yb1 34.72(18) . .
O7 Yb2 Yb1 91.04(17) 3_665 .
O7 Yb2 Yb1 116.21(17) . .
O5 Yb2 Yb1 34.70(17) . .
O6 Yb2 Yb1 166.03(17) . .
O8 Yb2 Yb1 84.29(18) . .
N4 Yb2 Yb1 115.83(19) . .
N3 Yb2 Yb1 102.7(2) . .
O1 Yb2 Yb2 91.32(18) . 3_665
O7 Yb2 Yb2 35.19(17) 3_665 3_665
O7 Yb2 Yb2 35.07(17) . 3_665
O5 Yb2 Yb2 116.47(17) . 3_665
O6 Yb2 Yb2 80.81(19) . 3_665
O8 Yb2 Yb2 166.20(18) . 3_665
N4 Yb2 Yb2 103.0(2) . 3_665
N3 Yb2 Yb2 110.18(19) . 3_665
Yb1 Yb2 Yb2 106.352(18) . 3_665
O5 Yb1 O1 71.1(2) . .
O5 Yb1 O3 96.9(3) . .
O1 Yb1 O3 78.2(3) . .
O5 Yb1 O4 81.6(3) . .
O1 Yb1 O4 143.5(3) . .
O3 Yb1 O4 130.0(3) . .
O5 Yb1 O2 156.0(3) . .
O1 Yb1 O2 132.2(3) . .
O3 Yb1 O2 84.8(3) . .
O4 Yb1 O2 79.2(3) . .
O5 Yb1 O9 89.1(3) . .
O1 Yb1 O9 79.2(3) . .
O3 Yb1 O9 153.2(3) . .
O4 Yb1 O9 76.6(3) . .
O2 Yb1 O9 100.2(3) . .
O5 Yb1 N1 138.9(3) . .
O1 Yb1 N1 68.5(3) . .
O3 Yb1 N1 82.0(3) . .
O4 Yb1 N1 129.8(3) . .
O2 Yb1 N1 65.0(3) . .
O9 Yb1 N1 76.6(3) . .
O5 Yb1 N2 82.9(3) . .
O1 Yb1 N2 131.6(3) . .
O3 Yb1 N2 65.0(3) . .
O4 Yb1 N2 65.2(3) . .
O2 Yb1 N2 76.1(3) . .
O9 Yb1 N2 141.7(3) . .
N1 Yb1 N2 130.8(3) . .
O5 Yb1 Yb2 36.08(18) . .
O1 Yb1 Yb2 35.02(17) . .
O3 Yb1 Yb2 87.12(19) . .
O4 Yb1 Yb2 114.23(19) . .
O2 Yb1 Yb2 166.5(2) . .
O9 Yb1 Yb2 82.51(18) . .
N1 Yb1 Yb2 103.2(2) . .
N2 Yb1 Yb2 110.0(2) . .
C15 O5 Yb1 127.4(6) . .
C15 O5 Yb2 123.4(6) . .
Yb1 O5 Yb2 109.2(3) . .
C16 N3 C20 118.6(9) . .
C16 N3 Yb2 118.1(7) . .
C20 N3 Yb2 123.1(7) . .
C1 O1 Yb1 125.3(6) . .
C1 O1 Yb2 123.8(6) . .
Yb1 O1 Yb2 110.3(3) . .
C23 N4 C27 118.9(9) . .
C23 N4 Yb2 116.4(7) . .
C27 N4 Yb2 122.1(7) . .
C8 O3 Yb1 127.1(7) . .
C8 O3 H3A 109.5 . .
Yb1 O3 H3A 123.5 . .
O5 C15 C16 113.8(9) . .
O5 C15 H15A 108.8 . .
C16 C15 H15A 108.8 . .
O5 C15 H15B 108.8 . .
C16 C15 H15B 108.8 . .
H15A C15 H15B 107.7 . .
C2 N1 C6 119.3(11) . .
C2 N1 Yb1 118.5(7) . .
C6 N1 Yb1 121.8(8) . .
N3 C20 C19 122.4(11) . .
N3 C20 C21 115.7(9) . .
C19 C20 C21 121.8(10) . .
O1 C1 C2 112.2(9) . .
O1 C1 H1A 109.2 . .
C2 C1 H1A 109.2 . .
O1 C1 H1B 109.2 . .
C2 C1 H1B 109.2 . .
H1A C1 H1B 107.9 . .
C28 O8 Yb2 126.8(6) . .
C28 O8 H8A 109.5 . .
Yb2 O8 H8A 123.7 . .
N4 C23 C24 120.5(10) . .
N4 C23 C22 116.2(9) . .
C24 C23 C22 123.3(10) . .
C2 C3 C4 121.1(14) . .
C2 C3 H1 119.5 . .
C4 C3 H1 119.5 . .
C7 O2 Yb1 121.9(7) . .
C7 O2 H2A 109.5 . .
Yb1 O2 H2A 128.6 . .
N4 C27 C26 121.8(10) . .
N4 C27 C28 115.4(9) . .
C26 C27 C28 122.7(10) . .
C19 C18 C17 118.7(10) . .
C19 C18 H18 120.6 . .
C17 C18 H18 120.6 . .
O8 C28 C27 109.1(8) . .
O8 C28 H28A 109.9 . .
C27 C28 H28A 109.9 . .
O8 C28 H28B 109.9 . .
C27 C28 H28B 109.9 . .
H28A C28 H28B 108.3 . .
C24 C25 C26 118.1(11) . .
C24 C25 H25 120.9 . .
C26 C25 H25 120.9 . .
C9 N2 C13 118.9(11) . .
C9 N2 Yb1 119.6(8) . .
C13 N2 Yb1 120.1(8) . .
N1 C6 C5 121.4(13) . .
N1 C6 C7 115.5(11) . .
C5 C6 C7 123.1(11) . .
O2 C7 C6 110.0(9) . .
O2 C7 H7A 109.7 . .
C6 C7 H7A 109.7 . .
O2 C7 H7B 109.7 . .
C6 C7 H7B 109.7 . .
H7A C7 H7B 108.2 . .
N1 C2 C3 120.3(12) . .
N1 C2 C1 115.1(10) . .
C3 C2 C1 124.6(12) . .
C4 C5 C6 118.8(11) . .
C4 C5 H5 120.6 . .
C6 C5 H5 120.6 . .
C18 C19 C20 119.1(11) . .
C18 C19 H19 120.5 . .
C20 C19 H19 120.5 . .
C16 C17 C18 118.9(11) . .
C16 C17 H17 120.6 . .
C18 C17 H17 120.6 . .
N3 C16 C17 122.2(10) . .
N3 C16 C15 116.0(9) . .
C17 C16 C15 121.8(10) . .
C25 C26 C27 119.6(11) . .
C25 C26 H26 120.2 . .
C27 C26 H26 120.2 . .
C22 O7 Yb2 126.3(6) . 3_665
C22 O7 Yb2 123.4(6) . .
Yb2 O7 Yb2 109.7(3) 3_665 .
N5 O9 Yb1 124.7(7) . .
C14 O4 Yb1 125.1(7) . .
C14 O4 H4A 109.5 . .
Yb1 O4 H4A 125.5 . .
O7 C22 C23 112.6(8) . .
O7 C22 H22A 109.1 . .
C23 C22 H22A 109.1 . .
O7 C22 H22B 109.1 . .
C23 C22 H22B 109.1 . .
H22A C22 H22B 107.8 . .
O6 C21 C20 107.7(8) . .
O6 C21 H21A 110.2 . .
C20 C21 H21A 110.2 . .
O6 C21 H21B 110.2 . .
C20 C21 H21B 110.2 . .
H21A C21 H21B 108.5 . .
O10 N5 O11 121.8(12) . .
O10 N5 O9 118.7(10) . .
O11 N5 O9 119.5(11) . .
N2 C13 C12 122.5(13) . .
N2 C13 C14 116.4(11) . .
C12 C13 C14 121.2(13) . .
C25 C24 C23 121.1(12) . .
C25 C24 H24 119.5 . .
C23 C24 H24 119.5 . .
N2 C9 C10 121.7(13) . .
N2 C9 C8 117.1(11) . .
C10 C9 C8 121.2(12) . .
C21 O6 Yb2 126.5(6) . .
C21 O6 H6A 109.5 . .
Yb2 O6 H6A 124.1 . .
O3 C8 C9 108.8(10) . .
O3 C8 H8C 109.9 . .
C9 C8 H8C 109.9 . .
O3 C8 H8B 109.9 . .
C9 C8 H8B 109.9 . .
H8C C8 H8B 108.3 . .
C11 C10 C9 117.9(14) . .
C11 C10 H10 121.1 . .
C9 C10 H10 121.1 . .
C12 C11 C10 121.5(13) . .
C12 C11 H11 119.3 . .
C10 C11 H11 119.3 . .
C11 C12 C13 117.5(14) . .
C11 C12 H12 121.3 . .
C13 C12 H12 121.3 . .
O4 C14 C13 109.7(10) . .
O4 C14 H14A 109.7 . .
C13 C14 H14A 109.7 . .
O4 C14 H14B 109.7 . .
C13 C14 H14B 109.7 . .
H14A C14 H14B 108.2 . .
C5 C4 C3 119.1(12) . .
C5 C4 H7 120.5 . .
C3 C4 H7 120.5 . .
O12 N6 O13 125.5(13) . .
O12 N6 O14 116.1(12) . .
O13 N6 O14 118.3(12) . .
O17 N7 O16 120.1(16) . .
O17 N7 O15 120.9(17) . .
O16 N7 O15 118.9(14) . .
O18 C29 H29A 109.5 . .
O18 C29 H29B 109.5 . .
H29A C29 H29B 109.5 . .
O18 C29 H29C 109.5 . .
H29A C29 H29C 109.5 . .
H29B C29 H29C 109.5 . .

loop_
_geom_bond_atom_site_label_1
_geom_bond_atom_site_label_2
_geom_bond_distance
_geom_bond_site_symmetry_2
Yb2 O1 2.244(6) .
Yb2 O7 2.247(7) 3_665
Yb2 O7 2.253(7) .
Yb2 O5 2.288(7) .
Yb2 O6 2.387(7) .
Yb2 O8 2.399(7) .
Yb2 N4 2.471(9) .
Yb2 N3 2.472(9) .
Yb1 O5 2.212(7) .
Yb1 O1 2.228(7) .
Yb1 O3 2.336(8) .
Yb1 O4 2.361(8) .
Yb1 O2 2.378(8) .
Yb1 O9 2.390(8) .
Yb1 N1 2.434(10) .
Yb1 N2 2.470(10) .
O5 C15 1.403(12) .
N3 C16 1.331(13) .
N3 C20 1.340(13) .
O1 C1 1.405(12) .
N4 C23 1.333(13) .
N4 C27 1.346(13) .
O3 C8 1.410(13) .
O3 H3A 0.8400 .
C15 C16 1.512(15) .
C15 H15A 0.9900 .
C15 H15B 0.9900 .
N1 C2 1.346(15) .
N1 C6 1.357(14) .
C20 C19 1.371(15) .
C20 C21 1.503(15) .
C1 C2 1.524(15) .
C1 H1A 0.9900 .
C1 H1B 0.9900 .
O8 C28 1.410(13) .
O8 H8A 0.8400 .
C23 C24 1.371(15) .
C23 C22 1.494(14) .
C3 C2 1.362(15) .
C3 C4 1.376(18) .
C3 H1 0.9500 .
O2 C7 1.436(15) .
O2 H2A 0.8400 .
C27 C26 1.367(15) .
C27 C28 1.509(15) .
C18 C19 1.369(17) .
C18 C17 1.393(16) .
C18 H18 0.9500 .
C28 H28A 0.9900 .
C28 H28B 0.9900 .
C25 C24 1.361(16) .
C25 C26 1.362(17) .
C25 H25 0.9500 .
N2 C9 1.347(15) .
N2 C13 1.349(16) .
C6 C5 1.388(17) .
C6 C7 1.494(19) .
C7 H7A 0.9900 .
C7 H7B 0.9900 .
C5 C4 1.36(2) .
C5 H5 0.9500 .
C19 H19 0.9500 .
C17 C16 1.371(15) .
C17 H17 0.9500 .
C26 H26 0.9500 .
O7 C22 1.418(12) .
O7 Yb2 2.247(7) 3_665
O9 N5 1.277(12) .
O4 C14 1.416(14) .
O4 H4A 0.8400 .
C22 H22A 0.9900 .
C22 H22B 0.9900 .
C21 O6 1.419(12) .
C21 H21A 0.9900 .
C21 H21B 0.9900 .
N5 O10 1.205(13) .
N5 O11 1.220(13) .
C13 C12 1.374(17) .
C13 C14 1.484(18) .
C24 H24 0.9500 .
C9 C10 1.380(18) .
C9 C8 1.514(18) .
O6 H6A 0.8400 .
C8 H8C 0.9900 .
C8 H8B 0.9900 .
C10 C11 1.38(2) .
C10 H10 0.9500 .
C11 C12 1.37(2) .
C11 H11 0.9500 .
C12 H12 0.9500 .
C14 H14A 0.9900 .
C14 H14B 0.9900 .
C4 H7 0.9500 .
N6 O12 1.190(14) .
N6 O13 1.235(13) .
N6 O14 1.236(15) .
N7 O17 1.170(16) .
N7 O16 1.239(18) .
N7 O15 1.259(16) .
O18 C29 1.17(2) .
C29 H29A 0.9800 .
C29 H29B 0.9800 .
C29 H29C 0.9800 .

loop_
_geom_torsion_atom_site_label_1
_geom_torsion_atom_site_label_2
_geom_torsion_atom_site_label_3
_geom_torsion_atom_site_label_4
_geom_torsion
_geom_torsion_site_symmetry_1
_geom_torsion_site_symmetry_4
O1 Yb2 Yb1 O5 -179.3(4) . .
O7 Yb2 Yb1 O5 80.9(3) 3_665 .
O7 Yb2 Yb1 O5 149.4(4) . .
O6 Yb2 Yb1 O5 -6.3(9) . .
O8 Yb2 Yb1 O5 -75.9(3) . .
N4 Yb2 Yb1 O5 -133.1(4) . .
N3 Yb2 Yb1 O5 -2.7(4) . .
Yb2 Yb2 Yb1 O5 113.1(3) 3_665 .
O7 Yb2 Yb1 O1 -99.8(4) 3_665 .
O7 Yb2 Yb1 O1 -31.3(4) . .
O5 Yb2 Yb1 O1 179.3(4) . .
O6 Yb2 Yb1 O1 173.1(9) . .
O8 Yb2 Yb1 O1 103.5(4) . .
N4 Yb2 Yb1 O1 46.2(4) . .
N3 Yb2 Yb1 O1 176.6(4) . .
Yb2 Yb2 Yb1 O1 -67.6(3) 3_665 .
O1 Yb2 Yb1 O3 -73.4(4) . .
O7 Yb2 Yb1 O3 -173.2(3) 3_665 .
O7 Yb2 Yb1 O3 -104.8(3) . .
O5 Yb2 Yb1 O3 105.9(4) . .
O6 Yb2 Yb1 O3 99.6(8) . .
O8 Yb2 Yb1 O3 30.0(3) . .
N4 Yb2 Yb1 O3 -27.2(3) . .
N3 Yb2 Yb1 O3 103.2(3) . .
Yb2 Yb2 Yb1 O3 -141.0(2) 3_665 .
O1 Yb2 Yb1 O4 153.5(4) . .
O7 Yb2 Yb1 O4 53.7(3) 3_665 .
O7 Yb2 Yb1 O4 122.2(3) . .
O5 Yb2 Yb1 O4 -27.2(4) . .
O6 Yb2 Yb1 O4 -33.4(9) . .
O8 Yb2 Yb1 O4 -103.1(3) . .
N4 Yb2 Yb1 O4 -160.3(3) . .
N3 Yb2 Yb1 O4 -29.9(3) . .
Yb2 Yb2 Yb1 O4 85.9(2) 3_665 .
O1 Yb2 Yb1 O2 -20.5(10) . .
O7 Yb2 Yb1 O2 -120.3(10) 3_665 .
O7 Yb2 Yb1 O2 -51.9(10) . .
O5 Yb2 Yb1 O2 158.8(10) . .
O6 Yb2 Yb1 O2 152.5(13) . .
O8 Yb2 Yb1 O2 82.9(10) . .
N4 Yb2 Yb1 O2 25.6(10) . .
N3 Yb2 Yb1 O2 156.1(10) . .
Yb2 Yb2 Yb1 O2 -88.1(9) 3_665 .
O1 Yb2 Yb1 O9 81.9(4) . .
O7 Yb2 Yb1 O9 -17.9(3) 3_665 .
O7 Yb2 Yb1 O9 50.5(3) . .
O5 Yb2 Yb1 O9 -98.8(4) . .
O6 Yb2 Yb1 O9 -105.1(8) . .
O8 Yb2 Yb1 O9 -174.7(3) . .
N4 Yb2 Yb1 O9 128.0(3) . .
N3 Yb2 Yb1 O9 -101.5(3) . .
Yb2 Yb2 Yb1 O9 14.27(19) 3_665 .
O1 Yb2 Yb1 N1 7.6(4) . .
O7 Yb2 Yb1 N1 -92.1(3) 3_665 .
O7 Yb2 Yb1 N1 -23.7(3) . .
O5 Yb2 Yb1 N1 -173.0(4) . .
O6 Yb2 Yb1 N1 -179.3(9) . .
O8 Yb2 Yb1 N1 111.1(3) . .
N4 Yb2 Yb1 N1 53.8(3) . .
N3 Yb2 Yb1 N1 -175.7(3) . .
Yb2 Yb2 Yb1 N1 -60.0(2) 3_665 .
O1 Yb2 Yb1 N2 -135.5(4) . .
O7 Yb2 Yb1 N2 124.7(3) 3_665 .
O7 Yb2 Yb1 N2 -166.8(3) . .
O5 Yb2 Yb1 N2 43.8(4) . .
O6 Yb2 Yb1 N2 37.6(9) . .
O8 Yb2 Yb1 N2 -32.1(3) . .
N4 Yb2 Yb1 N2 -89.3(3) . .
N3 Yb2 Yb1 N2 41.1(3) . .
Yb2 Yb2 Yb1 N2 156.9(3) 3_665 .
O1 Yb1 O5 C15 177.8(8) . .
O3 Yb1 O5 C15 102.9(8) . .
O4 Yb1 O5 C15 -26.7(8) . .
O2 Yb1 O5 C15 10.2(12) . .
O9 Yb1 O5 C15 -103.3(8) . .
N1 Yb1 O5 C15 -171.4(8) . .
N2 Yb1 O5 C15 39.2(8) . .
Yb2 Yb1 O5 C15 178.3(10) . .
O1 Yb1 O5 Yb2 -0.4(3) . .
O3 Yb1 O5 Yb2 -75.4(3) . .
O4 Yb1 O5 Yb2 155.1(3) . .
O2 Yb1 O5 Yb2 -168.0(5) . .
O9 Yb1 O5 Yb2 78.5(3) . .
N1 Yb1 O5 Yb2 10.3(5) . .
N2 Yb1 O5 Yb2 -139.0(3) . .
O1 Yb2 O5 C15 -177.9(8) . .
O7 Yb2 O5 C15 83.6(8) 3_665 .
O7 Yb2 O5 C15 131.6(7) . .
O6 Yb2 O5 C15 -0.4(9) . .
O8 Yb2 O5 C15 -79.9(8) . .
N4 Yb2 O5 C15 -109.8(8) . .
N3 Yb2 O5 C15 -1.2(7) . .
Yb1 Yb2 O5 C15 -178.3(9) . .
Yb2 Yb2 O5 C15 101.2(7) 3_665 .
O1 Yb2 O5 Yb1 0.4(3) . .
O7 Yb2 O5 Yb1 -98.1(3) 3_665 .
O7 Yb2 O5 Yb1 -50.0(5) . .
O6 Yb2 O5 Yb1 178.0(3) . .
O8 Yb2 O5 Yb1 98.4(3) . .
N4 Yb2 O5 Yb1 68.6(4) . .
N3 Yb2 O5 Yb1 177.2(4) . .
Yb2 Yb2 O5 Yb1 -80.4(3) 3_665 .
O1 Yb2 N3 C16 10.4(9) . .
O7 Yb2 N3 C16 -82.1(7) 3_665 .
O7 Yb2 N3 C16 -137.7(7) . .
O5 Yb2 N3 C16 5.9(7) . .
O6 Yb2 N3 C16 -173.4(8) . .
O8 Yb2 N3 C16 88.0(7) . .
N4 Yb2 N3 C16 136.5(7) . .
Yb1 Yb2 N3 C16 7.5(7) . .
Yb2 Yb2 N3 C16 -105.5(7) 3_665 .
O1 Yb2 N3 C20 -173.9(7) . .
O7 Yb2 N3 C20 93.6(8) 3_665 .
O7 Yb2 N3 C20 38.0(9) . .
O5 Yb2 N3 C20 -178.4(9) . .
O6 Yb2 N3 C20 2.3(8) . .
O8 Yb2 N3 C20 -96.3(8) . .
N4 Yb2 N3 C20 -47.8(9) . .
Yb1 Yb2 N3 C20 -176.8(8) . .
Yb2 Yb2 N3 C20 70.3(8) 3_665 .
O5 Yb1 O1 C1 171.6(8) . .
O3 Yb1 O1 C1 -86.8(8) . .
O4 Yb1 O1 C1 127.9(7) . .
O2 Yb1 O1 C1 -15.2(9) . .
O9 Yb1 O1 C1 78.8(8) . .
N1 Yb1 O1 C1 -0.8(7) . .
N2 Yb1 O1 C1 -127.0(7) . .
Yb2 Yb1 O1 C1 171.2(9) . .
O5 Yb1 O1 Yb2 0.4(3) . .
O3 Yb1 O1 Yb2 102.1(3) . .
O4 Yb1 O1 Yb2 -43.3(6) . .
O2 Yb1 O1 Yb2 173.7(3) . .
O9 Yb1 O1 Yb2 -92.3(3) . .
N1 Yb1 O1 Yb2 -172.0(4) . .
N2 Yb1 O1 Yb2 61.8(5) . .
O7 Yb2 O1 C1 -88.8(7) 3_665 .
O7 Yb2 O1 C1 -19.2(7) . .
O5 Yb2 O1 C1 -171.7(8) . .
O6 Yb2 O1 C1 13.3(12) . .
O8 Yb2 O1 C1 113.0(7) . .
N4 Yb2 O1 C1 49.2(8) . .
N3 Yb2 O1 C1 -176.2(7) . .
Yb1 Yb2 O1 C1 -171.3(9) . .
Yb2 Yb2 O1 C1 -53.9(7) 3_665 .
O7 Yb2 O1 Yb1 82.6(3) 3_665 .
O7 Yb2 O1 Yb1 152.1(3) . .
O5 Yb2 O1 Yb1 -0.4(3) . .
O6 Yb2 O1 Yb1 -175.3(6) . .
O8 Yb2 O1 Yb1 -75.7(3) . .
N4 Yb2 O1 Yb1 -139.5(3) . .
N3 Yb2 O1 Yb1 -4.8(5) . .
Yb2 Yb2 O1 Yb1 117.5(3) 3_665 .
O1 Yb2 N4 C23 -94.1(8) . .
O7 Yb2 N4 C23 5.6(9) 3_665 .
O7 Yb2 N4 C23 -8.7(7) . .
O5 Yb2 N4 C23 -154.4(7) . .
O6 Yb2 N4 C23 73.3(7) . .
O8 Yb2 N4 C23 172.8(8) . .
N3 Yb2 N4 C23 119.1(7) . .
Yb1 Yb2 N4 C23 -118.4(7) . .
Yb2 Yb2 N4 C23 -2.7(8) 3_665 .
O1 Yb2 N4 C27 104.3(7) . .
O7 Yb2 N4 C27 -156.0(7) 3_665 .
O7 Yb2 N4 C27 -170.3(8) . .
O5 Yb2 N4 C27 44.0(9) . .
O6 Yb2 N4 C27 -88.3(8) . .
O8 Yb2 N4 C27 11.2(7) . .
N3 Yb2 N4 C27 -42.5(8) . .
Yb1 Yb2 N4 C27 80.1(7) . .
Yb2 Yb2 N4 C27 -164.3(7) 3_665 .
O5 Yb1 O3 C8 -65.5(9) . .
O1 Yb1 O3 C8 -134.5(9) . .
O4 Yb1 O3 C8 19.3(10) . .
O2 Yb1 O3 C8 90.4(9) . .
O9 Yb1 O3 C8 -167.3(8) . .
N1 Yb1 O3 C8 155.9(9) . .
N2 Yb1 O3 C8 13.3(8) . .
Yb2 Yb1 O3 C8 -100.3(9) . .
Yb1 O5 C15 C16 179.0(6) . .
Yb2 O5 C15 C16 -2.9(12) . .
O5 Yb1 N1 C2 -6.6(10) . .
O1 Yb1 N1 C2 4.3(7) . .
O3 Yb1 N1 C2 84.7(8) . .
O4 Yb1 N1 C2 -138.6(7) . .
O2 Yb1 N1 C2 172.6(9) . .
O9 Yb1 N1 C2 -79.2(8) . .
N2 Yb1 N1 C2 131.4(7) . .
Yb2 Yb1 N1 C2 -0.4(8) . .
O5 Yb1 N1 C6 166.3(7) . .
O1 Yb1 N1 C6 177.2(9) . .
O3 Yb1 N1 C6 -102.3(9) . .
O4 Yb1 N1 C6 34.4(10) . .
O2 Yb1 N1 C6 -14.4(8) . .
O9 Yb1 N1 C6 93.7(9) . .
N2 Yb1 N1 C6 -55.6(10) . .
Yb2 Yb1 N1 C6 172.6(8) . .
C16 N3 C20 C19 1.5(16) . .
Yb2 N3 C20 C19 -174.2(8) . .
C16 N3 C20 C21 -176.1(9) . .
Yb2 N3 C20 C21 8.2(13) . .
Yb1 O1 C1 C2 -2.1(12) . .
Yb2 O1 C1 C2 167.9(6) . .
O1 Yb2 O8 C28 -89.6(9) . .
O7 Yb2 O8 C28 157.2(8) 3_665 .
O7 Yb2 O8 C28 -2.7(10) . .
O5 Yb2 O8 C28 -157.8(9) . .
O6 Yb2 O8 C28 69.8(9) . .
N4 Yb2 O8 C28 -0.8(8) . .
N3 Yb2 O8 C28 131.9(9) . .
Yb1 Yb2 O8 C28 -123.3(8) . .
Yb2 Yb2 O8 C28 17.9(14) 3_665 .
C27 N4 C23 C24 2.0(16) . .
Yb2 N4 C23 C24 -160.2(9) . .
C27 N4 C23 C22 179.8(9) . .
Yb2 N4 C23 C22 17.6(12) . .
O5 Yb1 O2 C7 -159.1(8) . .
O1 Yb1 O2 C7 36.8(10) . .
O3 Yb1 O2 C7 105.7(9) . .
O4 Yb1 O2 C7 -121.9(9) . .
O9 Yb1 O2 C7 -47.8(9) . .
N1 Yb1 O2 C7 22.1(8) . .
N2 Yb1 O2 C7 171.2(9) . .
Yb2 Yb1 O2 C7 52.6(15) . .
C23 N4 C27 C26 -1.7(15) . .
Yb2 N4 C27 C26 159.4(8) . .
C23 N4 C27 C28 179.4(10) . .
Yb2 N4 C27 C28 -19.4(12) . .
Yb2 O8 C28 C27 -7.6(13) . .
N4 C27 C28 O8 16.5(13) . .
C26 C27 C28 O8 -162.4(10) . .
O5 Yb1 N2 C9 87.3(8) . .
O1 Yb1 N2 C9 30.5(10) . .
O3 Yb1 N2 C9 -13.7(8) . .
O4 Yb1 N2 C9 171.3(9) . .
O2 Yb1 N2 C9 -104.4(9) . .
O9 Yb1 N2 C9 166.8(7) . .
N1 Yb1 N2 C9 -66.4(9) . .
Yb2 Yb1 N2 C9 63.1(8) . .
O5 Yb1 N2 C13 -79.1(8) . .
O1 Yb1 N2 C13 -135.9(8) . .
O3 Yb1 N2 C13 179.9(9) . .
O4 Yb1 N2 C13 4.9(8) . .
O2 Yb1 N2 C13 89.2(9) . .
O9 Yb1 N2 C13 0.4(11) . .
N1 Yb1 N2 C13 127.2(8) . .
Yb2 Yb1 N2 C13 -103.3(8) . .
C2 N1 C6 C5 0.5(17) . .
Yb1 N1 C6 C5 -172.5(9) . .
C2 N1 C6 C7 179.1(10) . .
Yb1 N1 C6 C7 6.2(14) . .
Yb1 O2 C7 C6 -26.7(14) . .
N1 C6 C7 O2 12.2(15) . .
C5 C6 C7 O2 -169.2(11) . .
C6 N1 C2 C3 -0.1(16) . .
Yb1 N1 C2 C3 173.0(9) . .
C6 N1 C2 C1 -179.9(9) . .
Yb1 N1 C2 C1 -6.8(12) . .
C4 C3 C2 N1 0.5(19) . .
C4 C3 C2 C1 -179.7(11) . .
O1 C1 C2 N1 5.8(13) . .
O1 C1 C2 C3 -174.0(11) . .
N1 C6 C5 C4 -1.2(19) . .
C7 C6 C5 C4 -179.7(12) . .
C17 C18 C19 C20 -1.1(17) . .
N3 C20 C19 C18 0.6(17) . .
C21 C20 C19 C18 178.0(10) . .
C19 C18 C17 C16 -0.3(16) . .
C20 N3 C16 C17 -3.0(15) . .
Yb2 N3 C16 C17 172.9(8) . .
C20 N3 C16 C15 174.7(9) . .
Yb2 N3 C16 C15 -9.4(11) . .
C18 C17 C16 N3 2.5(16) . .
C18 C17 C16 C15 -175.1(10) . .
O5 C15 C16 N3 8.1(14) . .
O5 C15 C16 C17 -174.2(10) . .
C24 C25 C26 C27 1.4(19) . .
N4 C27 C26 C25 0.0(17) . .
C28 C27 C26 C25 178.8(11) . .
O1 Yb2 O7 C22 89.7(7) . .
O7 Yb2 O7 C22 -171.9(9) 3_665 .
O5 Yb2 O7 C22 136.1(7) . .
O6 Yb2 O7 C22 -78.9(7) . .
O8 Yb2 O7 C22 -0.3(8) . .
N4 Yb2 O7 C22 -2.2(7) . .
N3 Yb2 O7 C22 -111.4(7) . .
Yb1 Yb2 O7 C22 107.0(7) . .
Yb2 Yb2 O7 C22 -171.9(9) 3_665 .
O1 Yb2 O7 Yb2 -98.3(3) . 3_665
O7 Yb2 O7 Yb2 0.0 3_665 3_665
O5 Yb2 O7 Yb2 -52.0(5) . 3_665
O6 Yb2 O7 Yb2 93.0(3) . 3_665
O8 Yb2 O7 Yb2 171.6(3) . 3_665
N4 Yb2 O7 Yb2 169.8(4) . 3_665
N3 Yb2 O7 Yb2 60.6(4) . 3_665
Yb1 Yb2 O7 Yb2 -81.1(3) . 3_665
O5 Yb1 O9 N5 147.0(8) . .
O1 Yb1 O9 N5 -142.1(8) . .
O3 Yb1 O9 N5 -109.4(9) . .
O4 Yb1 O9 N5 65.4(8) . .
O2 Yb1 O9 N5 -10.8(9) . .
N1 Yb1 O9 N5 -71.8(8) . .
N2 Yb1 O9 N5 69.7(10) . .
Yb2 Yb1 O9 N5 -177.4(8) . .
O5 Yb1 O4 C14 94.2(9) . .
O1 Yb1 O4 C14 135.5(9) . .
O3 Yb1 O4 C14 2.2(10) . .
O2 Yb1 O4 C14 -71.5(9) . .
O9 Yb1 O4 C14 -174.8(9) . .
N1 Yb1 O4 C14 -115.4(9) . .
N2 Yb1 O4 C14 8.1(9) . .
Yb2 Yb1 O4 C14 109.9(9) . .
Yb2 O7 C22 C23 -159.2(6) 3_665 .
Yb2 O7 C22 C23 11.4(12) . .
N4 C23 C22 O7 -18.8(13) . .
C24 C23 C22 O7 158.9(10) . .
N3 C20 C21 O6 -18.1(13) . .
C19 C20 C21 O6 164.4(10) . .
Yb1 O9 N5 O10 161.9(10) . .
Yb1 O9 N5 O11 -15.7(15) . .
C9 N2 C13 C12 -3.1(18) . .
Yb1 N2 C13 C12 163.3(10) . .
C9 N2 C13 C14 177.4(11) . .
Yb1 N2 C13 C14 -16.2(14) . .
C26 C25 C24 C23 -1(2) . .
N4 C23 C24 C25 -0.6(19) . .
C22 C23 C24 C25 -178.3(12) . .
C13 N2 C9 C10 2.3(17) . .
Yb1 N2 C9 C10 -164.3(9) . .
C13 N2 C9 C8 -179.6(10) . .
Yb1 N2 C9 C8 13.9(13) . .
C20 C21 O6 Yb2 22.8(12) . .
O1 Yb2 O6 C21 158.1(8) . .
O7 Yb2 O6 C21 -98.3(8) 3_665 .
O7 Yb2 O6 C21 -168.4(9) . .
O5 Yb2 O6 C21 -15.5(10) . .
O8 Yb2 O6 C21 58.1(8) . .
N4 Yb2 O6 C21 120.4(9) . .
N3 Yb2 O6 C21 -14.7(8) . .
Yb1 Yb2 O6 C21 -10.8(15) . .
Yb2 Yb2 O6 C21 -132.9(8) 3_665 .
Yb1 O3 C8 C9 -11.0(13) . .
N2 C9 C8 O3 -2.8(14) . .
C10 C9 C8 O3 175.4(11) . .
N2 C9 C10 C11 0(2) . .
C8 C9 C10 C11 -178.5(13) . .
C9 C10 C11 C12 -1(2) . .
C10 C11 C12 C13 0(2) . .
N2 C13 C12 C11 2(2) . .
C14 C13 C12 C11 -178.4(13) . .
Yb1 O4 C14 C13 -18.1(15) . .
N2 C13 C14 O4 21.0(16) . .
C12 C13 C14 O4 -158.5(12) . .
C6 C5 C4 C3 1(2) . .
C2 C3 C4 C5 -1(2) . .
